data_4337482
loop_
_publ_author_name
'L\"u, Minfeng'
'Aliev, Almaz'
'Olchowka, Jacob'
'Colmont, Marie'
'Huv\'e, Marielle'
'Wickleder, Claudia'
'Mentr\'e, Olivier'

_publ_section_title
;
 Multidimensional open-frameworks: combinations of one-dimensional
 channels and two-dimensional layers in novel BI/M oxo-chlorides.
;
_journal_issue 1
_journal_name_full 'Inorganic chemistry'
_journal_page_first 528
_journal_page_last 536
_journal_paper_doi 10.1021/ic402578m
_journal_volume 53
_journal_year 2014
_chemical_formula_sum 'Bi9 Cl5 Mn0.821 O12 Pb0.179'
_chemical_formula_weight 2332.3
_space_group_IT_number 63
_symmetry_cell_setting orthorhombic
_symmetry_Int_Tables_number 63
_symmetry_space_group_name_Hall '-C 2c 2'
_symmetry_space_group_name_H-M 'C m c m'
_cell_angle_alpha 90
_cell_angle_beta 90
_cell_angle_gamma 90
_cell_formula_units_Z 4
_cell_length_a 3.8695(2)
_cell_length_b 31.737(2)
_cell_length_c 15.7602(7)
_cell_measurement_temperature 293
_cell_volume 1935.45(18)
_diffrn_ambient_temperature 293
_diffrn_measured_fraction_theta_full 0.98
_diffrn_measured_fraction_theta_max 0.84
_diffrn_radiation_probe x-ray
_diffrn_radiation_source 'X-ray tube'
_diffrn_radiation_type 'Mo K\a'
_diffrn_radiation_wavelength 0.71073
_diffrn_reflns_av_R_equivalents 0.0357
_diffrn_reflns_av_sigmaI/netI 0.0355
_diffrn_reflns_limit_h_max 5
_diffrn_reflns_limit_h_min -4
_diffrn_reflns_limit_k_max 42
_diffrn_reflns_limit_k_min -25
_diffrn_reflns_limit_l_max 18
_diffrn_reflns_limit_l_min -18
_diffrn_reflns_number 5015
_diffrn_reflns_theta_full 25.55
_diffrn_reflns_theta_max 28.18
_diffrn_reflns_theta_min 1.28
_exptl_absorpt_coefficient_mu 84.313
_exptl_absorpt_correction_T_max 0.7466
_exptl_absorpt_correction_T_min 0.2964
_exptl_absorpt_correction_type multi-scan
_exptl_absorpt_process_details Bruker
_exptl_crystal_colour colorless
_exptl_crystal_density_diffrn 8.0014
_exptl_crystal_description transparent
_exptl_crystal_F_000 3853
_exptl_crystal_size_max 0.259
_exptl_crystal_size_mid 0.050
_exptl_crystal_size_min 0.018
_refine_diff_density_max 4.81
_refine_diff_density_min -4.75
_refine_ls_extinction_coef 60(10)
_refine_ls_extinction_method 'B-C type 1 Gaussian isotropic (Becker & Coppens, 1974)'
_refine_ls_goodness_of_fit_gt 1.08
_refine_ls_goodness_of_fit_ref 1.03
_refine_ls_number_constraints 10
_refine_ls_number_parameters 73
_refine_ls_number_reflns 1189
_refine_ls_number_restraints 0
_refine_ls_R_factor_all 0.0515
_refine_ls_R_factor_gt 0.0468
_refine_ls_shift/su_max 0.0484
_refine_ls_shift/su_mean 0.0038
_refine_ls_structure_factor_coef F
_refine_ls_weighting_scheme unit
_refine_ls_wR_factor_gt 0.0652
_refine_ls_wR_factor_ref 0.0668
_reflns_number_gt 1039
_reflns_number_total 1189
_reflns_threshold_expression I>3\s(I)
_cod_data_source_file ic402578m_si_003.cif
_cod_data_source_block I
_cod_depositor_comments
;
The following automatic conversions were performed:

'_diffrn_radiation_probe' value 'X-ray' changed to 'x-ray' according
to
/usr/data/users/saulius/automatic-downloads/current/ACS/lib/dictionaries/cif_core.dic
dictionary named 'cif_core.dic' version 2.4.2 from 2011-04-26.

Automatic conversion script
Id: cif_fix_values 2281 2013-09-26 08:29:07Z andrius 

The following automatic conversions were performed:

data name '_atom_site_site_symmetry_mutiplicity' was replaced with
'_atom_site_site_symmetry_multiplicity' as specified in the
replacement file 'data/replacement-values/replacement_tags.lst'.

Automatic conversion script
Id: cif_correct_tags 9268 2022-04-12 08:56:07Z antanas 
;
_cod_original_cell_volume 1935.4(2)
_cod_original_sg_symbol_Hall '-C -2x;-2yc;-2zc'
_cod_database_code 4337482

loop_
_symmetry_equiv_pos_site_id
_symmetry_equiv_pos_as_xyz
1 x,y,z
2 -x,-y,z+1/2
3 -x,y,-z+1/2
4 x,-y,-z
5 -x,-y,-z
6 x,y,-z+1/2
7 x,-y,z+1/2
8 -x,y,z
9 x+1/2,y+1/2,z
10 -x+1/2,-y+1/2,z+1/2
11 -x+1/2,y+1/2,-z+1/2
12 x+1/2,-y+1/2,-z
13 -x+1/2,-y+1/2,-z
14 x+1/2,y+1/2,-z+1/2
15 x+1/2,-y+1/2,z+1/2
16 -x+1/2,y+1/2,z

loop_
_atom_site_label
_atom_site_type_symbol
_atom_site_fract_x
_atom_site_fract_y
_atom_site_fract_z
_atom_site_adp_type
_atom_site_U_iso_or_equiv
_atom_site_site_symmetry_multiplicity
_atom_site_occupancy
_atom_site_calc_flag
Bi1 Bi 0.5 0.44138(4) 0.12047(9) Uani 0.0092(4) 8 1 d
Bi2 Bi 0 0.36813(7) 0.25 Uani 0.0096(5) 4 1 d
Bi3 Bi 0 0.06346(5) 0.12578(9) Uani 0.0119(4) 8 1 d
Bi4 Bi 0 0.23620(5) 0.09499(9) Uani 0.0114(4) 8 1 d
Bi5 Bi 0.5 0.14468(5) 0.0121(1) Uani 0.0192(5) 8 1 d
Pb6 Pb 0.5 0.1322(2) 0.25 Uani 0.023(2) 4 0.20(2) d
Mn6 Mn 0.5 0.1322(2) 0.25 Uani 0.023(2) 4 0.80(2) d
Cl1 Cl 0 0.5 0.5 Uani 0.015(4) 4 1 d
Cl2 Cl 0 0.4952(4) 0.75 Uani 0.016(4) 4 1 d
Cl3 Cl 0 0.1817(3) 0.6304(7) Uani 0.016(3) 8 1 d
Cl4a Cl 0.5 0.2052(6) 0.25 Uani 0.020(5) 4 0.7999 d
Cl4b Cl 0.5 0.232(3) 0.25 Uani 0.020(5) 4 0.20(2) d
O1 O 0.5 0.406(1) 0.25 Uiso 0.013(8) 4 1 d
O2 O 1 0.101(1) 0.25 Uiso 0.013(8) 4 1 d
O3 O -0.5 0.2252(8) 0.027(2) Uiso 0.013(6) 8 1 d
O4 O 0 0.4075(9) 0.365(2) Uiso 0.018(6) 8 1 d
O5 O 0 0.1681(8) 0.082(2) Uiso 0.013(6) 8 1 d
O6 O 0.5 0.1025(9) 0.125(2) Uiso 0.015(6) 8 1 d
O7 O 0 0.093(1) -0.001(2) Uiso 0.020(6) 8 1 d

loop_
_atom_site_aniso_label
_atom_site_aniso_type_symbol
_atom_site_aniso_U_11
_atom_site_aniso_U_22
_atom_site_aniso_U_33
_atom_site_aniso_U_12
_atom_site_aniso_U_13
_atom_site_aniso_U_23
Bi1 Bi 0.0071(7) 0.0116(7) 0.0090(7) 0 0 0.0001(5)
Bi2 Bi 0.0069(9) 0.015(1) 0.007(1) 0 0 0
Bi3 Bi 0.0087(7) 0.0174(7) 0.0095(7) 0 0 0.0006(6)
Bi4 Bi 0.0079(7) 0.0169(7) 0.0095(7) 0 0 -0.0026(5)
Bi5 Bi 0.0262(9) 0.0223(8) 0.0092(8) 0 0 0.0038(6)
Pb6 Pb 0.014(3) 0.034(4) 0.021(4) 0 0 0
Mn6 Mn 0.014(3) 0.034(4) 0.021(4) 0 0 0
Cl1 Cl 0.017(7) 0.004(5) 0.024(7) 0 0 0.000(5)
Cl2 Cl 0.009(6) 0.016(6) 0.023(7) 0 0 0
Cl3 Cl 0.014(5) 0.019(4) 0.015(5) 0 0 0.002(4)
Cl4a Cl 0.026(9) 0.020(8) 0.014(8) 0 0 0
Cl4b Cl 0.026(9) 0.020(8) 0.014(8) 0 0 0

loop_
_atom_type_symbol
_atom_type_scat_dispersion_real
_atom_type_scat_dispersion_imag
_atom_type_scat_source
Bi -4.1077 10.2566 'International Tables Vol C tables 4.2.6.8 and 6.1.1.1'
Cl 0.1484 0.1585 'International Tables Vol C tables 4.2.6.8 and 6.1.1.1'
Mn 0.3368 0.7283 'International Tables Vol C tables 4.2.6.8 and 6.1.1.1'
O 0.0106 0.0060 'International Tables Vol C tables 4.2.6.8 and 6.1.1.1'
Pb -3.3944 10.1111 'International Tables Vol C tables 4.2.6.8 and 6.1.1.1'

loop_
_geom_angle_atom_site_label_1
_geom_angle_atom_site_label_2
_geom_angle_atom_site_label_3
_geom_angle_site_symmetry_1
_geom_angle_site_symmetry_3
_geom_angle
Bi1 Bi1 Bi1 1_455 1_655 180.0(5)
Bi1 Bi1 Bi1 1_455 3_655 90.00(3)
Bi1 Bi1 Bi2 1_455 . 57.98(3)
Bi1 Bi1 Bi2 1_455 1_655 122.02(4)
Bi1 Bi1 Bi3 1_455 9_555 90.00(3)
Bi1 Bi1 Bi3 1_455 12_555 90.00(3)
Bi1 Bi1 Bi5 1_455 12_455 60.64(3)
Bi1 Bi1 Bi5 1_455 12_555 119.36(4)
Bi1 Bi1 Cl1 1_455 2_564 53.95(2)
Bi1 Bi1 Cl1 1_455 2_664 126.05(4)
Bi1 Bi1 Cl2 1_455 2_564 55.98(9)
Bi1 Bi1 Cl2 1_455 2_664 124.0(1)
Bi1 Bi1 O1 1_455 . 90.00(3)
Bi1 Bi1 O4 1_455 3_555 29.6(7)
Bi1 Bi1 O4 1_455 3_655 150.4(7)
Bi1 Bi1 O7 1_455 12_555 90.00(3)
Bi1 Bi1 Bi1 1_655 3_655 90.00(3)
Bi1 Bi1 Bi2 1_655 . 122.02(4)
Bi1 Bi1 Bi2 1_655 1_655 57.98(3)
Bi1 Bi1 Bi3 1_655 9_555 90.00(3)
Bi1 Bi1 Bi3 1_655 12_555 90.00(3)
Bi1 Bi1 Bi5 1_655 12_455 119.36(4)
Bi1 Bi1 Bi5 1_655 12_555 60.64(3)
Bi1 Bi1 Cl1 1_655 2_564 126.05(4)
Bi1 Bi1 Cl1 1_655 2_664 53.95(2)
Bi1 Bi1 Cl2 1_655 2_564 124.0(1)
Bi1 Bi1 Cl2 1_655 2_664 55.98(9)
Bi1 Bi1 O1 1_655 . 90.00(3)
Bi1 Bi1 O4 1_655 3_555 150.4(7)
Bi1 Bi1 O4 1_655 3_655 29.6(7)
Bi1 Bi1 O7 1_655 12_555 90.00(3)
Bi1 Bi1 Bi2 3_655 . 55.98(3)
Bi1 Bi1 Bi2 3_655 1_655 55.98(3)
Bi1 Bi1 Bi3 3_655 9_555 88.76(4)
Bi1 Bi1 Bi3 3_655 12_555 177.73(5)
Bi1 Bi1 Bi5 3_655 12_455 121.97(4)
Bi1 Bi1 Bi5 3_655 12_555 121.97(4)
Bi1 Bi1 Cl1 3_655 2_564 125.27(3)
Bi1 Bi1 Cl1 3_655 2_664 125.27(3)
Bi1 Bi1 Cl2 3_655 2_564 53.8(1)
Bi1 Bi1 Cl2 3_655 2_664 53.8(1)
Bi1 Bi1 O1 3_655 . 28.6(8)
Bi1 Bi1 O4 3_655 3_555 84.1(8)
Bi1 Bi1 O4 3_655 3_655 84.1(8)
Bi1 Bi1 O7 3_655 12_555 149.8(8)
Bi2 Bi1 Bi2 . 1_655 64.04(3)
Bi2 Bi1 Bi3 . 9_555 128.67(4)
Bi2 Bi1 Bi3 . 12_555 122.26(4)
Bi2 Bi1 Bi5 . 12_455 66.12(3)
Bi2 Bi1 Bi5 . 12_555 96.61(5)
Bi2 Bi1 Cl1 . 2_564 111.81(1)
Bi2 Bi1 Cl1 . 2_664 174.63(4)
Bi2 Bi1 Cl2 . 2_564 75.1(2)
Bi2 Bi1 Cl2 . 2_664 109.7(1)
Bi2 Bi1 O1 . . 37.2(4)
Bi2 Bi1 O4 . 3_555 34.3(7)
Bi2 Bi1 O4 . 3_655 95.5(7)
Bi2 Bi1 O7 . 12_555 99.4(7)
Bi2 Bi1 Bi3 1_655 9_555 128.67(4)
Bi2 Bi1 Bi3 1_655 12_555 122.26(4)
Bi2 Bi1 Bi5 1_655 12_455 96.61(5)
Bi2 Bi1 Bi5 1_655 12_555 66.12(3)
Bi2 Bi1 Cl1 1_655 2_564 174.63(4)
Bi2 Bi1 Cl1 1_655 2_664 111.81(1)
Bi2 Bi1 Cl2 1_655 2_564 109.7(1)
Bi2 Bi1 Cl2 1_655 2_664 75.1(2)
Bi2 Bi1 O1 1_655 . 37.2(4)
Bi2 Bi1 O4 1_655 3_555 95.5(7)
Bi2 Bi1 O4 1_655 3_655 34.3(7)
Bi2 Bi1 O7 1_655 12_555 99.4(7)
Bi3 Bi1 Bi3 9_555 12_555 93.51(4)
Bi3 Bi1 Bi5 9_555 12_455 134.71(4)
Bi3 Bi1 Bi5 9_555 12_555 134.71(4)
Bi3 Bi1 Cl1 9_555 2_564 56.41(3)
Bi3 Bi1 Cl1 9_555 2_664 56.41(3)
Bi3 Bi1 Cl2 9_555 2_564 53.5(2)
Bi3 Bi1 Cl2 9_555 2_664 53.5(2)
Bi3 Bi1 O1 9_555 . 117.4(9)
Bi3 Bi1 O4 9_555 3_555 118.7(7)
Bi3 Bi1 O4 9_555 3_655 118.7(7)
Bi3 Bi1 O7 9_555 12_555 121.5(8)
Bi3 Bi1 Bi5 12_555 12_455 56.19(3)
Bi3 Bi1 Bi5 12_555 12_555 56.19(3)
Bi3 Bi1 Cl1 12_555 2_564 56.31(3)
Bi3 Bi1 Cl1 12_555 2_664 56.31(3)
Bi3 Bi1 Cl2 12_555 2_564 127.8(1)
Bi3 Bi1 Cl2 12_555 2_664 127.8(1)
Bi3 Bi1 O1 12_555 . 149.1(9)
Bi3 Bi1 O4 12_555 3_555 94.8(8)
Bi3 Bi1 O4 12_555 3_655 94.8(8)
Bi3 Bi1 O7 12_555 12_555 28.0(8)
Bi5 Bi1 Bi5 12_455 12_555 58.73(3)
Bi5 Bi1 Cl1 12_455 2_564 78.31(3)
Bi5 Bi1 Cl1 12_455 2_664 112.00(4)
Bi5 Bi1 Cl2 12_455 2_564 116.2(1)
Bi5 Bi1 Cl2 12_455 2_664 171.7(2)
Bi5 Bi1 O1 12_455 . 97.6(7)
Bi5 Bi1 O4 12_455 3_555 45.1(8)
Bi5 Bi1 O4 12_455 3_655 98.4(7)
Bi5 Bi1 O7 12_455 12_555 36.3(5)
Bi5 Bi1 Cl1 12_555 2_564 112.00(4)
Bi5 Bi1 Cl1 12_555 2_664 78.31(3)
Bi5 Bi1 Cl2 12_555 2_564 171.7(2)
Bi5 Bi1 Cl2 12_555 2_664 116.2(1)
Bi5 Bi1 O1 12_555 . 97.6(7)
Bi5 Bi1 O4 12_555 3_555 98.4(7)
Bi5 Bi1 O4 12_555 3_655 45.1(8)
Bi5 Bi1 O7 12_555 12_555 36.3(5)
Cl1 Bi1 Cl1 2_564 2_664 72.10(3)
Cl1 Bi1 Cl2 2_564 2_564 71.5(1)
Cl1 Bi1 Cl2 2_564 2_664 109.9(2)
Cl1 Bi1 O1 2_564 . 141.1(3)
Cl1 Bi1 O4 2_564 3_555 79.7(7)
Cl1 Bi1 O4 2_564 3_655 147.6(8)
Cl1 Bi1 O7 2_564 12_555 77.6(6)
Cl1 Bi1 Cl2 2_664 2_564 109.9(2)
Cl1 Bi1 Cl2 2_664 2_664 71.5(1)
Cl1 Bi1 O1 2_664 . 141.1(3)
Cl1 Bi1 O4 2_664 3_555 147.6(8)
Cl1 Bi1 O4 2_664 3_655 79.7(7)
Cl1 Bi1 O7 2_664 12_555 77.6(6)
Cl2 Bi1 Cl2 2_564 2_664 68.0(1)
Cl2 Bi1 O1 2_564 . 76.2(7)
Cl2 Bi1 O4 2_564 3_555 74.6(7)
Cl2 Bi1 O4 2_564 3_655 135.0(8)
Cl2 Bi1 O7 2_564 12_555 143.4(3)
Cl2 Bi1 O1 2_664 . 76.2(7)
Cl2 Bi1 O4 2_664 3_555 135.0(8)
Cl2 Bi1 O4 2_664 3_655 74.6(7)
Cl2 Bi1 O7 2_664 12_555 143.4(3)
O1 Bi1 O4 . 3_555 71.3(8)
O1 Bi1 O4 . 3_655 71.3(8)
O1 Bi1 O7 . 12_555 121(1)
O4 Bi1 O4 3_555 3_655 120.9(9)
O4 Bi1 O7 3_555 12_555 81.1(9)
O4 Bi1 O7 3_655 12_555 81.1(9)
Bi1 Bi2 Bi1 1_455 . 64.04(3)
Bi1 Bi2 Bi1 1_455 3_555 68.04(4)
Bi1 Bi2 Bi1 1_455 3_655 100.85(6)
Bi1 Bi2 Bi2 1_455 1_455 57.98(3)
Bi1 Bi2 Bi2 1_455 1_655 122.02(4)
Bi1 Bi2 Bi5 1_455 10_555 128.26(4)
Bi1 Bi2 Bi5 1_455 12_455 60.37(3)
Bi1 Bi2 Cl3 1_455 10_454 70.0(2)
Bi1 Bi2 Cl3 1_455 10_554 108.2(2)
Bi1 Bi2 Cl3 1_455 12_456 109.3(1)
Bi1 Bi2 Cl3 1_455 12_556 170.6(2)
Bi1 Bi2 O1 1_455 1_455 38.1(4)
Bi1 Bi2 O1 1_455 . 96.4(7)
Bi1 Bi2 O4 1_455 . 95.7(7)
Bi1 Bi2 O4 1_455 3_555 34.7(3)
Bi1 Bi2 Bi1 . 3_555 100.85(6)
Bi1 Bi2 Bi1 . 3_655 68.04(4)
Bi1 Bi2 Bi2 . 1_455 122.02(4)
Bi1 Bi2 Bi2 . 1_655 57.98(3)
Bi1 Bi2 Bi5 . 10_555 128.26(4)
Bi1 Bi2 Bi5 . 12_455 60.37(3)
Bi1 Bi2 Cl3 . 10_454 108.2(2)
Bi1 Bi2 Cl3 . 10_554 70.0(2)
Bi1 Bi2 Cl3 . 12_456 170.6(2)
Bi1 Bi2 Cl3 . 12_556 109.3(1)
Bi1 Bi2 O1 . 1_455 96.4(7)
Bi1 Bi2 O1 . . 38.1(4)
Bi1 Bi2 O4 . . 95.7(7)
Bi1 Bi2 O4 . 3_555 34.7(3)
Bi1 Bi2 Bi1 3_555 3_655 64.04(3)
Bi1 Bi2 Bi2 3_555 1_455 57.98(3)
Bi1 Bi2 Bi2 3_555 1_655 122.02(4)
Bi1 Bi2 Bi5 3_555 10_555 60.37(3)
Bi1 Bi2 Bi5 3_555 12_455 128.26(4)
Bi1 Bi2 Cl3 3_555 10_454 109.3(1)
Bi1 Bi2 Cl3 3_555 10_554 170.6(2)
Bi1 Bi2 Cl3 3_555 12_456 70.0(2)
Bi1 Bi2 Cl3 3_555 12_556 108.2(2)
Bi1 Bi2 O1 3_555 1_455 38.1(4)
Bi1 Bi2 O1 3_555 . 96.4(7)
Bi1 Bi2 O4 3_555 . 34.7(3)
Bi1 Bi2 O4 3_555 3_555 95.7(7)
Bi1 Bi2 Bi2 3_655 1_455 122.02(4)
Bi1 Bi2 Bi2 3_655 1_655 57.98(3)
Bi1 Bi2 Bi5 3_655 10_555 60.37(3)
Bi1 Bi2 Bi5 3_655 12_455 128.26(4)
Bi1 Bi2 Cl3 3_655 10_454 170.6(2)
Bi1 Bi2 Cl3 3_655 10_554 109.3(1)
Bi1 Bi2 Cl3 3_655 12_456 108.2(2)
Bi1 Bi2 Cl3 3_655 12_556 70.0(2)
Bi1 Bi2 O1 3_655 1_455 96.4(7)
Bi1 Bi2 O1 3_655 . 38.1(4)
Bi1 Bi2 O4 3_655 . 34.7(3)
Bi1 Bi2 O4 3_655 3_555 95.7(7)
Bi2 Bi2 Bi2 1_455 1_655 180.0(5)
Bi2 Bi2 Bi5 1_455 10_555 90.000(4)
Bi2 Bi2 Bi5 1_455 12_455 90.000(4)
Bi2 Bi2 Cl3 1_455 10_454 51.8(1)
Bi2 Bi2 Cl3 1_455 10_554 128.2(1)
Bi2 Bi2 Cl3 1_455 12_456 51.8(1)
Bi2 Bi2 Cl3 1_455 12_556 128.2(1)
Bi2 Bi2 O1 1_455 1_455 32.0(8)
Bi2 Bi2 O1 1_455 . 148.0(8)
Bi2 Bi2 O4 1_455 . 90.00(2)
Bi2 Bi2 O4 1_455 3_555 90.00(2)
Bi2 Bi2 Bi5 1_655 10_555 90.000(4)
Bi2 Bi2 Bi5 1_655 12_455 90.000(4)
Bi2 Bi2 Cl3 1_655 10_454 128.2(1)
Bi2 Bi2 Cl3 1_655 10_554 51.8(1)
Bi2 Bi2 Cl3 1_655 12_456 128.2(1)
Bi2 Bi2 Cl3 1_655 12_556 51.8(1)
Bi2 Bi2 O1 1_655 1_455 148.0(8)
Bi2 Bi2 O1 1_655 . 32.0(8)
Bi2 Bi2 O4 1_655 . 90.00(2)
Bi2 Bi2 O4 1_655 3_555 90.00(2)
Bi5 Bi2 Bi5 10_555 12_455 168.76(7)
Bi5 Bi2 Cl3 10_555 10_454 123.3(2)
Bi5 Bi2 Cl3 10_555 10_554 123.3(2)
Bi5 Bi2 Cl3 10_555 12_456 49.6(2)
Bi5 Bi2 Cl3 10_555 12_556 49.6(2)
Bi5 Bi2 O1 10_555 1_455 92.98(7)
Bi5 Bi2 O1 10_555 . 92.98(7)
Bi5 Bi2 O4 10_555 . 40.2(8)
Bi5 Bi2 O4 10_555 3_555 151.0(8)
Bi5 Bi2 Cl3 12_455 10_454 49.6(2)
Bi5 Bi2 Cl3 12_455 10_554 49.6(2)
Bi5 Bi2 Cl3 12_455 12_456 123.3(2)
Bi5 Bi2 Cl3 12_455 12_556 123.3(2)
Bi5 Bi2 O1 12_455 1_455 92.98(7)
Bi5 Bi2 O1 12_455 . 92.98(7)
Bi5 Bi2 O4 12_455 . 151.0(8)
Bi5 Bi2 O4 12_455 3_555 40.2(8)
Cl3 Bi2 Cl3 10_454 10_554 76.4(2)
Cl3 Bi2 Cl3 10_454 12_456 74.0(2)
Cl3 Bi2 Cl3 10_454 12_556 119.3(2)
Cl3 Bi2 O1 10_454 1_455 75.1(7)
Cl3 Bi2 O1 10_454 . 142.4(2)
Cl3 Bi2 O4 10_454 . 141.5(1)
Cl3 Bi2 O4 10_454 3_555 77.9(6)
Cl3 Bi2 Cl3 10_554 12_456 119.3(2)
Cl3 Bi2 Cl3 10_554 12_556 74.0(2)
Cl3 Bi2 O1 10_554 1_455 142.4(2)
Cl3 Bi2 O1 10_554 . 75.1(7)
Cl3 Bi2 O4 10_554 . 141.5(1)
Cl3 Bi2 O4 10_554 3_555 77.9(6)
Cl3 Bi2 Cl3 12_456 12_556 76.4(2)
Cl3 Bi2 O1 12_456 1_455 75.1(7)
Cl3 Bi2 O1 12_456 . 142.4(2)
Cl3 Bi2 O4 12_456 . 77.9(6)
Cl3 Bi2 O4 12_456 3_555 141.5(1)
Cl3 Bi2 O1 12_556 1_455 142.4(2)
Cl3 Bi2 O1 12_556 . 75.1(7)
Cl3 Bi2 O4 12_556 . 77.9(6)
Cl3 Bi2 O4 12_556 3_555 141.5(1)
O1 Bi2 O1 1_455 . 116(1)
O1 Bi2 O4 1_455 . 72.5(6)
O1 Bi2 O4 1_455 3_555 72.5(6)
O1 Bi2 O4 . . 72.5(6)
O1 Bi2 O4 . 3_555 72.5(6)
O4 Bi2 O4 . 3_555 111(1)
Bi1 Bi3 Bi1 9_445 12_455 86.49(4)
Bi1 Bi3 Bi3 9_445 1_455 90.00(3)
Bi1 Bi3 Bi3 9_445 1_655 90.00(3)
Bi1 Bi3 Bi3 9_445 3_555 91.24(4)
Bi1 Bi3 Bi5 9_445 1_455 133.50(4)
Bi1 Bi3 Bi5 9_445 . 133.50(4)
Bi1 Bi3 Pb6 9_445 1_455 129.29(9)
Bi1 Bi3 Pb6 9_445 . 129.29(9)
Bi1 Bi3 Mn6 9_445 1_455 129.29(9)
Bi1 Bi3 Mn6 9_445 . 129.29(9)
Bi1 Bi3 Cl1 9_445 10_454 53.10(3)
Bi1 Bi3 Cl1 9_445 10_554 53.10(3)
Bi1 Bi3 Cl2 9_445 10_454 56.8(2)
Bi1 Bi3 Cl2 9_445 10_554 56.8(2)
Bi1 Bi3 O2 9_445 1_455 122.2(8)
Bi1 Bi3 O6 9_445 1_455 122.6(6)
Bi1 Bi3 O6 9_445 . 122.6(6)
Bi1 Bi3 O7 9_445 . 113.9(8)
Bi1 Bi3 Bi3 12_455 1_455 90.00(3)
Bi1 Bi3 Bi3 12_455 1_655 90.00(3)
Bi1 Bi3 Bi3 12_455 3_555 177.73(5)
Bi1 Bi3 Bi5 12_455 1_455 62.75(4)
Bi1 Bi3 Bi5 12_455 . 62.75(4)
Bi1 Bi3 Pb6 12_455 1_455 125.55(6)
Bi1 Bi3 Pb6 12_455 . 125.55(6)
Bi1 Bi3 Mn6 12_455 1_455 125.55(6)
Bi1 Bi3 Mn6 12_455 . 125.55(6)
Bi1 Bi3 Cl1 12_455 10_454 53.01(3)
Bi1 Bi3 Cl1 12_455 10_554 53.01(3)
Bi1 Bi3 Cl2 12_455 10_454 124.5(1)
Bi1 Bi3 Cl2 12_455 10_554 124.5(1)
Bi1 Bi3 O2 12_455 1_455 151.3(8)
Bi1 Bi3 O6 12_455 1_455 91.0(7)
Bi1 Bi3 O6 12_455 . 91.0(7)
Bi1 Bi3 O7 12_455 . 27.4(8)
Bi3 Bi3 Bi3 1_455 1_655 180.0(5)
Bi3 Bi3 Bi3 1_455 3_555 90.00(3)
Bi3 Bi3 Bi5 1_455 1_455 58.36(3)
Bi3 Bi3 Bi5 1_455 . 121.64(4)
Bi3 Bi3 Pb6 1_455 1_455 56.58(5)
Bi3 Bi3 Pb6 1_455 . 123.42(6)
Bi3 Bi3 Mn6 1_455 1_455 56.58(5)
Bi3 Bi3 Mn6 1_455 . 123.42(6)
Bi3 Bi3 Cl1 1_455 10_454 55.60(2)
Bi3 Bi3 Cl1 1_455 10_554 124.40(4)
Bi3 Bi3 Cl2 1_455 10_454 54.4(1)
Bi3 Bi3 Cl2 1_455 10_554 125.6(1)
Bi3 Bi3 O2 1_455 1_455 90.00(3)
Bi3 Bi3 O6 1_455 1_455 32.6(6)
Bi3 Bi3 O6 1_455 . 147.4(6)
Bi3 Bi3 O7 1_455 . 90.00(3)
Bi3 Bi3 Bi3 1_655 3_555 90.00(3)
Bi3 Bi3 Bi5 1_655 1_455 121.64(4)
Bi3 Bi3 Bi5 1_655 . 58.36(3)
Bi3 Bi3 Pb6 1_655 1_455 123.42(6)
Bi3 Bi3 Pb6 1_655 . 56.58(5)
Bi3 Bi3 Mn6 1_655 1_455 123.42(6)
Bi3 Bi3 Mn6 1_655 . 56.58(5)
Bi3 Bi3 Cl1 1_655 10_454 124.40(4)
Bi3 Bi3 Cl1 1_655 10_554 55.60(2)
Bi3 Bi3 Cl2 1_655 10_454 125.6(1)
Bi3 Bi3 Cl2 1_655 10_554 54.4(1)
Bi3 Bi3 O2 1_655 1_455 90.00(3)
Bi3 Bi3 O6 1_655 1_455 147.4(6)
Bi3 Bi3 O6 1_655 . 32.6(6)
Bi3 Bi3 O7 1_655 . 90.00(3)
Bi3 Bi3 Bi5 3_555 1_455 119.07(4)
Bi3 Bi3 Bi5 3_555 . 119.07(4)
Bi3 Bi3 Pb6 3_555 1_455 56.13(5)
Bi3 Bi3 Pb6 3_555 . 56.13(5)
Bi3 Bi3 Mn6 3_555 1_455 56.13(5)
Bi3 Bi3 Mn6 3_555 . 56.13(5)
Bi3 Bi3 Cl1 3_555 10_454 125.37(4)
Bi3 Bi3 Cl1 3_555 10_554 125.37(4)
Bi3 Bi3 Cl2 3_555 10_454 53.9(1)
Bi3 Bi3 Cl2 3_555 10_554 53.9(1)
Bi3 Bi3 O2 3_555 1_455 31.0(8)
Bi3 Bi3 O6 3_555 1_455 90.2(7)
Bi3 Bi3 O6 3_555 . 90.2(7)
Bi3 Bi3 O7 3_555 . 154.8(8)
Bi5 Bi3 Bi5 1_455 . 63.29(3)
Bi5 Bi3 Pb6 1_455 1_455 63.10(6)
Bi5 Bi3 Pb6 1_455 . 97.2(1)
Bi5 Bi3 Mn6 1_455 1_455 63.10(6)
Bi5 Bi3 Mn6 1_455 . 97.2(1)
Bi5 Bi3 Cl1 1_455 10_454 80.41(3)
Bi5 Bi3 Cl1 1_455 10_554 115.23(5)
Bi5 Bi3 Cl2 1_455 10_454 111.9(1)
Bi5 Bi3 Cl2 1_455 10_554 169.6(2)
Bi5 Bi3 O2 1_455 1_455 93.2(7)
Bi5 Bi3 O6 1_455 1_455 34.8(7)
Bi5 Bi3 O6 1_455 . 93.6(6)
Bi5 Bi3 O7 1_455 . 42.5(5)
Bi5 Bi3 Pb6 . 1_455 97.2(1)
Bi5 Bi3 Pb6 . . 63.10(6)
Bi5 Bi3 Mn6 . 1_455 97.2(1)
Bi5 Bi3 Mn6 . . 63.10(6)
Bi5 Bi3 Cl1 . 10_454 115.23(5)
Bi5 Bi3 Cl1 . 10_554 80.41(3)
Bi5 Bi3 Cl2 . 10_454 169.6(2)
Bi5 Bi3 Cl2 . 10_554 111.9(1)
Bi5 Bi3 O2 . 1_455 93.2(7)
Bi5 Bi3 O6 . 1_455 93.6(6)
Bi5 Bi3 O6 . . 34.8(7)
Bi5 Bi3 O7 . . 42.5(5)
Pb6 Bi3 Pb6 1_455 . 66.84(7)
Pb6 Bi3 Mn6 1_455 1_455 0.0(5)
Pb6 Bi3 Mn6 1_455 . 66.84(7)
Pb6 Bi3 Cl1 1_455 10_454 112.14(4)
Pb6 Bi3 Cl1 1_455 10_554 177.6(1)
Pb6 Bi3 Cl2 1_455 10_454 72.5(2)
Pb6 Bi3 Cl2 1_455 10_554 109.9(1)
Pb6 Bi3 O2 1_455 1_455 37.1(3)
Pb6 Bi3 O6 1_455 1_455 37.2(7)
Pb6 Bi3 O6 1_455 . 97.5(6)
Pb6 Bi3 O7 1_455 . 103.9(7)
Pb6 Bi3 Mn6 . 1_455 66.84(7)
Pb6 Bi3 Mn6 . . 0.0(5)
Pb6 Bi3 Cl1 . 10_454 177.6(1)
Pb6 Bi3 Cl1 . 10_554 112.14(4)
Pb6 Bi3 Cl2 . 10_454 109.9(1)
Pb6 Bi3 Cl2 . 10_554 72.5(2)
Pb6 Bi3 O2 . 1_455 37.1(3)
Pb6 Bi3 O6 . 1_455 97.5(6)
Pb6 Bi3 O6 . . 37.2(7)
Pb6 Bi3 O7 . . 103.9(7)
Mn6 Bi3 Mn6 1_455 . 66.84(7)
Mn6 Bi3 Cl1 1_455 10_454 112.14(4)
Mn6 Bi3 Cl1 1_455 10_554 177.6(1)
Mn6 Bi3 Cl2 1_455 10_454 72.5(2)
Mn6 Bi3 Cl2 1_455 10_554 109.9(1)
Mn6 Bi3 O2 1_455 1_455 37.1(3)
Mn6 Bi3 O6 1_455 1_455 37.2(7)
Mn6 Bi3 O6 1_455 . 97.5(6)
Mn6 Bi3 O7 1_455 . 103.9(7)
Mn6 Bi3 Cl1 . 10_454 177.6(1)
Mn6 Bi3 Cl1 . 10_554 112.14(4)
Mn6 Bi3 Cl2 . 10_454 109.9(1)
Mn6 Bi3 Cl2 . 10_554 72.5(2)
Mn6 Bi3 O2 . 1_455 37.1(3)
Mn6 Bi3 O6 . 1_455 97.5(6)
Mn6 Bi3 O6 . . 37.2(7)
Mn6 Bi3 O7 . . 103.9(7)
Cl1 Bi3 Cl1 10_454 10_554 68.79(3)
Cl1 Bi3 Cl2 10_454 10_454 71.5(1)
Cl1 Bi3 Cl2 10_454 10_554 109.9(2)
Cl1 Bi3 O2 10_454 1_455 143.0(3)
Cl1 Bi3 O6 10_454 1_455 80.8(6)
Cl1 Bi3 O6 10_454 . 142.3(7)
Cl1 Bi3 O7 10_454 . 74.1(6)
Cl1 Bi3 Cl2 10_554 10_454 109.9(2)
Cl1 Bi3 Cl2 10_554 10_554 71.5(1)
Cl1 Bi3 O2 10_554 1_455 143.0(3)
Cl1 Bi3 O6 10_554 1_455 142.3(7)
Cl1 Bi3 O6 10_554 . 80.8(6)
Cl1 Bi3 O7 10_554 . 74.1(6)
Cl2 Bi3 Cl2 10_454 10_554 71.2(1)
Cl2 Bi3 O2 10_454 1_455 77.5(7)
Cl2 Bi3 O6 10_454 1_455 79.3(7)
Cl2 Bi3 O6 10_454 . 142.6(7)
Cl2 Bi3 O7 10_454 . 140.5(3)
Cl2 Bi3 O2 10_554 1_455 77.5(7)
Cl2 Bi3 O6 10_554 1_455 142.6(7)
Cl2 Bi3 O6 10_554 . 79.3(7)
Cl2 Bi3 O7 10_554 . 140.5(3)
O2 Bi3 O6 1_455 1_455 74.1(8)
O2 Bi3 O6 1_455 . 74.1(8)
O2 Bi3 O7 1_455 . 124(1)
O6 Bi3 O6 1_455 . 114.7(8)
O6 Bi3 O7 1_455 . 76.5(8)
O6 Bi3 O7 . . 76.5(8)
Bi4 Bi4 Bi4 1_455 1_655 180.0(5)
Bi4 Bi4 Bi4 1_455 12_455 58.19(3)
Bi4 Bi4 Bi4 1_455 12_555 121.81(4)
Bi4 Bi4 Bi5 1_455 1_455 58.72(3)
Bi4 Bi4 Bi5 1_455 . 121.28(4)
Bi4 Bi4 Bi5 1_455 12_455 90.00(3)
Bi4 Bi4 Pb6 1_455 1_455 64.77(4)
Bi4 Bi4 Pb6 1_455 . 115.23(5)
Bi4 Bi4 Cl3 1_455 10_454 54.0(1)
Bi4 Bi4 Cl3 1_455 10_554 126.0(1)
Bi4 Bi4 Cl4a 1_455 1_455 53.69(8)
Bi4 Bi4 Cl4a 1_455 . 126.31(9)
Bi4 Bi4 Cl4b 1_455 1_455 51.66(5)
Bi4 Bi4 Cl4b 1_455 . 128.34(6)
Bi4 Bi4 O3 1_455 . 30.3(6)
Bi4 Bi4 O3 1_455 1_655 149.7(6)
Bi4 Bi4 O3 1_455 12_555 90.00(3)
Bi4 Bi4 O5 1_455 . 90.00(3)
Bi4 Bi4 Bi4 1_655 12_455 121.81(4)
Bi4 Bi4 Bi4 1_655 12_555 58.19(3)
Bi4 Bi4 Bi5 1_655 1_455 121.28(4)
Bi4 Bi4 Bi5 1_655 . 58.72(3)
Bi4 Bi4 Bi5 1_655 12_455 90.00(3)
Bi4 Bi4 Pb6 1_655 1_455 115.23(5)
Bi4 Bi4 Pb6 1_655 . 64.77(4)
Bi4 Bi4 Cl3 1_655 10_454 126.0(1)
Bi4 Bi4 Cl3 1_655 10_554 54.0(1)
Bi4 Bi4 Cl4a 1_655 1_455 126.31(9)
Bi4 Bi4 Cl4a 1_655 . 53.69(8)
Bi4 Bi4 Cl4b 1_655 1_455 128.34(6)
Bi4 Bi4 Cl4b 1_655 . 51.66(5)
Bi4 Bi4 O3 1_655 . 149.7(6)
Bi4 Bi4 O3 1_655 1_655 30.3(6)
Bi4 Bi4 O3 1_655 12_555 90.00(3)
Bi4 Bi4 O5 1_655 . 90.00(3)
Bi4 Bi4 Bi4 12_455 12_555 63.61(3)
Bi4 Bi4 Bi5 12_455 1_455 68.06(4)
Bi4 Bi4 Bi5 12_455 . 100.00(5)
Bi4 Bi4 Bi5 12_455 12_455 56.61(3)
Bi4 Bi4 Pb6 12_455 1_455 112.82(2)
Bi4 Bi4 Pb6 12_455 . 146.85(7)
Bi4 Bi4 Cl3 12_455 10_454 68.9(2)
Bi4 Bi4 Cl3 12_455 10_554 105.0(2)
Bi4 Bi4 Cl4a 12_455 1_455 111.68(5)
Bi4 Bi4 Cl4a 12_455 . 173.5(2)
Bi4 Bi4 Cl4b 12_455 1_455 108.7(4)
Bi4 Bi4 Cl4b 12_455 . 167(1)
Bi4 Bi4 O3 12_455 . 36.0(7)
Bi4 Bi4 O3 12_455 1_655 95.8(6)
Bi4 Bi4 O3 12_455 12_555 35.3(3)
Bi4 Bi4 O5 12_455 . 99.3(6)
Bi4 Bi4 Bi5 12_555 1_455 100.00(5)
Bi4 Bi4 Bi5 12_555 . 68.06(4)
Bi4 Bi4 Bi5 12_555 12_455 56.61(3)
Bi4 Bi4 Pb6 12_555 1_455 146.85(7)
Bi4 Bi4 Pb6 12_555 . 112.82(2)
Bi4 Bi4 Cl3 12_555 10_454 105.0(2)
Bi4 Bi4 Cl3 12_555 10_554 68.9(2)
Bi4 Bi4 Cl4a 12_555 1_455 173.5(2)
Bi4 Bi4 Cl4a 12_555 . 111.68(5)
Bi4 Bi4 Cl4b 12_555 1_455 167(1)
Bi4 Bi4 Cl4b 12_555 . 108.7(4)
Bi4 Bi4 O3 12_555 . 95.8(6)
Bi4 Bi4 O3 12_555 1_655 36.0(7)
Bi4 Bi4 O3 12_555 12_555 35.3(3)
Bi4 Bi4 O5 12_555 . 99.3(6)
Bi5 Bi4 Bi5 1_455 . 62.56(3)
Bi5 Bi4 Bi5 1_455 12_455 124.67(4)
Bi5 Bi4 Pb6 1_455 1_455 53.19(5)
Bi5 Bi4 Pb6 1_455 . 80.99(7)
Bi5 Bi4 Cl3 1_455 10_454 111.8(1)
Bi5 Bi4 Cl3 1_455 10_554 168.9(2)
Bi5 Bi4 Cl4a 1_455 1_455 73.8(2)
Bi5 Bi4 Cl4a 1_455 . 109.6(3)
Bi5 Bi4 Cl4b 1_455 1_455 86(1)
Bi5 Bi4 Cl4b 1_455 . 125(1)
Bi5 Bi4 O3 1_455 . 42.4(7)
Bi5 Bi4 O3 1_455 1_655 99.1(6)
Bi5 Bi4 O3 1_455 12_555 97.1(6)
Bi5 Bi4 O5 1_455 . 36.0(3)
Bi5 Bi4 Bi5 . 12_455 124.67(4)
Bi5 Bi4 Pb6 . 1_455 80.99(7)
Bi5 Bi4 Pb6 . . 53.19(5)
Bi5 Bi4 Cl3 . 10_454 168.9(2)
Bi5 Bi4 Cl3 . 10_554 111.8(1)
Bi5 Bi4 Cl4a . 1_455 109.6(3)
Bi5 Bi4 Cl4a . . 73.8(2)
Bi5 Bi4 Cl4b . 1_455 125(1)
Bi5 Bi4 Cl4b . . 86(1)
Bi5 Bi4 O3 . . 99.1(6)
Bi5 Bi4 O3 . 1_655 42.4(7)
Bi5 Bi4 O3 . 12_555 97.1(6)
Bi5 Bi4 O5 . . 36.0(3)
Bi5 Bi4 Pb6 12_455 1_455 152.04(5)
Bi5 Bi4 Pb6 12_455 . 152.04(5)
Bi5 Bi4 Cl3 12_455 10_454 49.2(2)
Bi5 Bi4 Cl3 12_455 10_554 49.2(2)
Bi5 Bi4 Cl4a 12_455 1_455 125.4(3)
Bi5 Bi4 Cl4a 12_455 . 125.4(3)
Bi5 Bi4 Cl4b 12_455 1_455 111(1)
Bi5 Bi4 Cl4b 12_455 . 111(1)
Bi5 Bi4 O3 12_455 . 86.9(7)
Bi5 Bi4 O3 12_455 1_655 86.9(7)
Bi5 Bi4 O3 12_455 12_555 33.4(7)
Bi5 Bi4 O5 12_455 . 150.6(7)
Pb6 Bi4 Pb6 1_455 . 50.47(4)
Pb6 Bi4 Cl3 1_455 10_454 103.5(2)
Pb6 Bi4 Cl3 1_455 10_554 137.3(2)
Pb6 Bi4 Cl4a 1_455 1_455 29.1(3)
Pb6 Bi4 Cl4a 1_455 . 68.4(2)
Pb6 Bi4 Cl4b 1_455 1_455 44(2)
Pb6 Bi4 Cl4b 1_455 . 79(1)
Pb6 Bi4 O3 1_455 . 77.1(7)
Pb6 Bi4 O3 1_455 1_655 120.9(7)
Pb6 Bi4 O3 1_455 12_555 147.7(4)
Pb6 Bi4 O5 1_455 . 47.6(6)
Pb6 Bi4 Cl3 . 10_454 137.3(2)
Pb6 Bi4 Cl3 . 10_554 103.5(2)
Pb6 Bi4 Cl4a . 1_455 68.4(2)
Pb6 Bi4 Cl4a . . 29.1(3)
Pb6 Bi4 Cl4b . 1_455 79(1)
Pb6 Bi4 Cl4b . . 44(2)
Pb6 Bi4 O3 . . 120.9(7)
Pb6 Bi4 O3 . 1_655 77.1(7)
Pb6 Bi4 O3 . 12_555 147.7(4)
Pb6 Bi4 O5 . . 47.6(6)
Cl3 Bi4 Cl3 10_454 10_554 72.0(1)
Cl3 Bi4 Cl4a 10_454 1_455 76.3(3)
Cl3 Bi4 Cl4a 10_454 . 117.3(3)
Cl3 Bi4 Cl4b 10_454 1_455 62(1)
Cl3 Bi4 Cl4b 10_454 . 105(1)
Cl3 Bi4 O3 10_454 . 72.4(7)
Cl3 Bi4 O3 10_454 1_655 135.4(7)
Cl3 Bi4 O3 10_454 12_555 73.5(6)
Cl3 Bi4 O5 10_454 . 143.5(2)
Cl3 Bi4 Cl4a 10_554 1_455 117.3(3)
Cl3 Bi4 Cl4a 10_554 . 76.3(3)
Cl3 Bi4 Cl4b 10_554 1_455 105(1)
Cl3 Bi4 Cl4b 10_554 . 62(1)
Cl3 Bi4 O3 10_554 . 135.4(7)
Cl3 Bi4 O3 10_554 1_655 72.4(7)
Cl3 Bi4 O3 10_554 12_555 73.5(6)
Cl3 Bi4 O5 10_554 . 143.5(2)
Cl4a Bi4 Cl4a 1_455 . 72.6(1)
Cl4a Bi4 Cl4b 1_455 1_455 15(2)
Cl4a Bi4 Cl4b 1_455 . 76.7(5)
Cl4a Bi4 O3 1_455 . 78.5(7)
Cl4a Bi4 O3 1_455 1_655 145.4(7)
Cl4a Bi4 O3 1_455 12_555 142.4(2)
Cl4a Bi4 O5 1_455 . 76.7(7)
Cl4a Bi4 Cl4b . 1_455 76.7(5)
Cl4a Bi4 Cl4b . . 15(2)
Cl4a Bi4 O3 . . 145.4(7)
Cl4a Bi4 O3 . 1_655 78.5(7)
Cl4a Bi4 O3 . 12_555 142.4(2)
Cl4a Bi4 O5 . . 76.7(7)
Cl4b Bi4 Cl4b 1_455 . 76.69(7)
Cl4b Bi4 O3 1_455 . 80.5(7)
Cl4b Bi4 O3 1_455 1_655 155(1)
Cl4b Bi4 O3 1_455 12_555 133(1)
Cl4b Bi4 O5 1_455 . 92(2)
Cl4b Bi4 O3 . . 155(1)
Cl4b Bi4 O3 . 1_655 80.5(7)
Cl4b Bi4 O3 . 12_555 133(1)
Cl4b Bi4 O5 . . 92(2)
O3 Bi4 O3 . 1_655 119.3(9)
O3 Bi4 O3 . 12_555 71.3(7)
O3 Bi4 O5 . . 78.5(8)
O3 Bi4 O3 1_655 12_555 71.3(7)
O3 Bi4 O5 1_655 . 78.5(8)
O3 Bi4 O5 12_555 . 117(1)
Bi1 Bi5 Bi1 12_455 12_555 58.73(3)
Bi1 Bi5 Bi2 12_455 10_554 53.51(4)
Bi1 Bi5 Bi3 12_455 . 61.06(4)
Bi1 Bi5 Bi3 12_455 1_655 91.76(5)
Bi1 Bi5 Bi4 12_455 . 118.07(2)
Bi1 Bi5 Bi4 12_455 1_655 168.46(6)
Bi1 Bi5 Bi4 12_455 12_555 114.60(4)
Bi1 Bi5 Bi5 12_455 1_455 60.64(3)
Bi1 Bi5 Bi5 12_455 1_655 119.36(4)
Bi1 Bi5 Pb6 12_455 . 117.0(1)
Bi1 Bi5 Mn6 12_455 . 117.0(1)
Bi1 Bi5 Cl3 12_455 3_555 65.4(2)
Bi1 Bi5 Cl3 12_455 3_655 100.3(2)
Bi1 Bi5 O3 12_455 1_655 137.5(4)
Bi1 Bi5 O4 12_455 10_554 33.6(3)
Bi1 Bi5 O5 12_455 . 93.7(6)
Bi1 Bi5 O5 12_455 1_655 150.7(6)
Bi1 Bi5 O6 12_455 . 90.5(6)
Bi1 Bi5 O7 12_455 . 30.4(7)
Bi1 Bi5 O7 12_455 1_655 83.3(6)
Bi1 Bi5 Bi2 12_555 10_554 53.51(4)
Bi1 Bi5 Bi3 12_555 . 91.76(5)
Bi1 Bi5 Bi3 12_555 1_655 61.06(4)
Bi1 Bi5 Bi4 12_555 . 168.46(6)
Bi1 Bi5 Bi4 12_555 1_655 118.07(2)
Bi1 Bi5 Bi4 12_555 12_555 114.60(4)
Bi1 Bi5 Bi5 12_555 1_455 119.36(4)
Bi1 Bi5 Bi5 12_555 1_655 60.64(3)
Bi1 Bi5 Pb6 12_555 . 117.0(1)
Bi1 Bi5 Mn6 12_555 . 117.0(1)
Bi1 Bi5 Cl3 12_555 3_555 100.3(2)
Bi1 Bi5 Cl3 12_555 3_655 65.4(2)
Bi1 Bi5 O3 12_555 1_655 137.5(4)
Bi1 Bi5 O4 12_555 10_554 33.6(3)
Bi1 Bi5 O5 12_555 . 150.7(6)
Bi1 Bi5 O5 12_555 1_655 93.7(6)
Bi1 Bi5 O6 12_555 . 90.5(6)
Bi1 Bi5 O7 12_555 . 83.3(6)
Bi1 Bi5 O7 12_555 1_655 30.4(7)
Bi2 Bi5 Bi3 10_554 . 114.53(5)
Bi2 Bi5 Bi3 10_554 1_655 114.53(5)
Bi2 Bi5 Bi4 10_554 . 115.17(5)
Bi2 Bi5 Bi4 10_554 1_655 115.17(5)
Bi2 Bi5 Bi4 10_554 12_555 71.57(4)
Bi2 Bi5 Bi5 10_554 1_455 90.00(3)
Bi2 Bi5 Bi5 10_554 1_655 90.00(3)
Bi2 Bi5 Pb6 10_554 . 168.4(1)
Bi2 Bi5 Mn6 10_554 . 168.4(1)
Bi2 Bi5 Cl3 10_554 3_555 48.3(2)
Bi2 Bi5 Cl3 10_554 3_655 48.3(2)
Bi2 Bi5 O3 10_554 1_655 100.8(6)
Bi2 Bi5 O4 10_554 10_554 30.0(6)
Bi2 Bi5 O5 10_554 . 119.9(6)
Bi2 Bi5 O5 10_554 1_655 119.9(6)
Bi2 Bi5 O6 10_554 . 137.5(7)
Bi2 Bi5 O7 10_554 . 81.6(7)
Bi2 Bi5 O7 10_554 1_655 81.6(7)
Bi3 Bi5 Bi3 . 1_655 63.29(3)
Bi3 Bi5 Bi4 . . 95.86(4)
Bi3 Bi5 Bi4 . 1_655 130.30(5)
Bi3 Bi5 Bi4 . 12_555 146.76(2)
Bi3 Bi5 Bi5 . 1_455 58.36(3)
Bi3 Bi5 Bi5 . 1_655 121.64(5)
Bi3 Bi5 Pb6 . . 56.19(9)
Bi3 Bi5 Mn6 . . 56.19(9)
Bi3 Bi5 Cl3 . 3_555 106.3(1)
Bi3 Bi5 Cl3 . 3_655 156.6(2)
Bi3 Bi5 O3 . 1_655 130.7(5)
Bi3 Bi5 O4 . 10_554 89.3(5)
Bi3 Bi5 O5 . . 63.9(6)
Bi3 Bi5 O5 . 1_655 115.1(7)
Bi3 Bi5 O6 . . 36.1(3)
Bi3 Bi5 O7 . . 36.0(7)
Bi3 Bi5 O7 . 1_655 89.4(6)
Bi3 Bi5 Bi4 1_655 . 130.30(5)
Bi3 Bi5 Bi4 1_655 1_655 95.86(4)
Bi3 Bi5 Bi4 1_655 12_555 146.76(2)
Bi3 Bi5 Bi5 1_655 1_455 121.64(5)
Bi3 Bi5 Bi5 1_655 1_655 58.36(3)
Bi3 Bi5 Pb6 1_655 . 56.19(9)
Bi3 Bi5 Mn6 1_655 . 56.19(9)
Bi3 Bi5 Cl3 1_655 3_555 156.6(2)
Bi3 Bi5 Cl3 1_655 3_655 106.3(1)
Bi3 Bi5 O3 1_655 1_655 130.7(5)
Bi3 Bi5 O4 1_655 10_554 89.3(5)
Bi3 Bi5 O5 1_655 . 115.1(7)
Bi3 Bi5 O5 1_655 1_655 63.9(6)
Bi3 Bi5 O6 1_655 . 36.1(3)
Bi3 Bi5 O7 1_655 . 89.4(6)
Bi3 Bi5 O7 1_655 1_655 36.0(7)
Bi4 Bi5 Bi4 . 1_655 62.56(3)
Bi4 Bi5 Bi4 . 12_555 55.33(3)
Bi4 Bi5 Bi5 . 1_455 58.72(3)
Bi4 Bi5 Bi5 . 1_655 121.28(5)
Bi4 Bi5 Pb6 . . 74.51(9)
Bi4 Bi5 Mn6 . . 74.51(9)
Bi4 Bi5 Cl3 . 3_555 69.2(2)
Bi4 Bi5 Cl3 . 3_655 106.0(2)
Bi4 Bi5 O3 . 1_655 36.1(3)
Bi4 Bi5 O4 . 10_554 137.6(4)
Bi4 Bi5 O5 . . 32.9(6)
Bi4 Bi5 O5 . 1_655 90.9(6)
Bi4 Bi5 O6 . . 100.8(6)
Bi4 Bi5 O7 . . 97.8(5)
Bi4 Bi5 O7 . 1_655 157.8(6)
Bi4 Bi5 Bi4 1_655 12_555 55.33(3)
Bi4 Bi5 Bi5 1_655 1_455 121.28(5)
Bi4 Bi5 Bi5 1_655 1_655 58.72(3)
Bi4 Bi5 Pb6 1_655 . 74.51(9)
Bi4 Bi5 Mn6 1_655 . 74.51(9)
Bi4 Bi5 Cl3 1_655 3_555 106.0(2)
Bi4 Bi5 Cl3 1_655 3_655 69.2(2)
Bi4 Bi5 O3 1_655 1_655 36.1(3)
Bi4 Bi5 O4 1_655 10_554 137.6(4)
Bi4 Bi5 O5 1_655 . 90.9(6)
Bi4 Bi5 O5 1_655 1_655 32.9(6)
Bi4 Bi5 O6 1_655 . 100.8(6)
Bi4 Bi5 O7 1_655 . 157.8(6)
Bi4 Bi5 O7 1_655 1_655 97.8(5)
Bi4 Bi5 Bi5 12_555 1_455 90.00(3)
Bi4 Bi5 Bi5 12_555 1_655 90.00(3)
Bi4 Bi5 Pb6 12_555 . 120.1(1)
Bi4 Bi5 Mn6 12_555 . 120.1(1)
Bi4 Bi5 Cl3 12_555 3_555 51.4(2)
Bi4 Bi5 Cl3 12_555 3_655 51.4(2)
Bi4 Bi5 O3 12_555 1_655 29.2(6)
Bi4 Bi5 O4 12_555 10_554 101.5(6)
Bi4 Bi5 O5 12_555 . 84.4(7)
Bi4 Bi5 O5 12_555 1_655 84.4(7)
Bi4 Bi5 O6 12_555 . 150.9(7)
Bi4 Bi5 O7 12_555 . 123.7(6)
Bi4 Bi5 O7 12_555 1_655 123.7(6)
Bi5 Bi5 Bi5 1_455 1_655 180.0(5)
Bi5 Bi5 Pb6 1_455 . 90.00(3)
Bi5 Bi5 Mn6 1_455 . 90.00(3)
Bi5 Bi5 Cl3 1_455 3_555 52.6(1)
Bi5 Bi5 Cl3 1_455 3_655 127.4(1)
Bi5 Bi5 O3 1_455 1_655 90.00(4)
Bi5 Bi5 O4 1_455 10_554 90.00(3)
Bi5 Bi5 O5 1_455 . 34.5(6)
Bi5 Bi5 O5 1_455 1_655 145.5(6)
Bi5 Bi5 O6 1_455 . 90.00(3)
Bi5 Bi5 O7 1_455 . 40.5(5)
Bi5 Bi5 O7 1_455 1_655 139.5(5)
Bi5 Bi5 Pb6 1_655 . 90.00(3)
Bi5 Bi5 Mn6 1_655 . 90.00(3)
Bi5 Bi5 Cl3 1_655 3_555 127.4(1)
Bi5 Bi5 Cl3 1_655 3_655 52.6(1)
Bi5 Bi5 O3 1_655 1_655 90.00(4)
Bi5 Bi5 O4 1_655 10_554 90.00(3)
Bi5 Bi5 O5 1_655 . 145.5(6)
Bi5 Bi5 O5 1_655 1_655 34.5(6)
Bi5 Bi5 O6 1_655 . 90.00(3)
Bi5 Bi5 O7 1_655 . 139.5(5)
Bi5 Bi5 O7 1_655 1_655 40.5(5)
Pb6 Bi5 Mn6 . . 0.0(5)
Pb6 Bi5 Cl3 . 3_555 137.7(1)
Pb6 Bi5 Cl3 . 3_655 137.7(1)
Pb6 Bi5 O3 . 1_655 90.9(6)
Pb6 Bi5 O4 . 10_554 138.4(6)
Pb6 Bi5 O5 . . 64.2(6)
Pb6 Bi5 O5 . 1_655 64.2(6)
Pb6 Bi5 O6 . . 30.9(7)
Pb6 Bi5 O7 . . 90.9(7)
Pb6 Bi5 O7 . 1_655 90.9(7)
Mn6 Bi5 Cl3 . 3_555 137.7(1)
Mn6 Bi5 Cl3 . 3_655 137.7(1)
Mn6 Bi5 O3 . 1_655 90.9(6)
Mn6 Bi5 O4 . 10_554 138.4(6)
Mn6 Bi5 O5 . . 64.2(6)
Mn6 Bi5 O5 . 1_655 64.2(6)
Mn6 Bi5 O6 . . 30.9(7)
Mn6 Bi5 O7 . . 90.9(7)
Mn6 Bi5 O7 . 1_655 90.9(7)
Cl3 Bi5 Cl3 3_555 3_655 74.7(2)
Cl3 Bi5 O3 3_555 1_655 72.3(5)
Cl3 Bi5 O4 3_555 10_554 69.0(5)
Cl3 Bi5 O5 3_555 . 73.4(6)
Cl3 Bi5 O5 3_555 1_655 135.6(7)
Cl3 Bi5 O6 3_555 . 141.7(2)
Cl3 Bi5 O7 3_555 . 73.6(7)
Cl3 Bi5 O7 3_555 1_655 129.8(7)
Cl3 Bi5 O3 3_655 1_655 72.3(5)
Cl3 Bi5 O4 3_655 10_554 69.0(5)
Cl3 Bi5 O5 3_655 . 135.6(7)
Cl3 Bi5 O5 3_655 1_655 73.4(6)
Cl3 Bi5 O6 3_655 . 141.7(2)
Cl3 Bi5 O7 3_655 . 129.8(7)
Cl3 Bi5 O7 3_655 1_655 73.6(7)
O3 Bi5 O4 1_655 10_554 130.7(9)
O3 Bi5 O5 1_655 . 69.1(7)
O3 Bi5 O5 1_655 1_655 69.1(7)
O3 Bi5 O6 1_655 . 122(1)
O3 Bi5 O7 1_655 . 130.4(5)
O3 Bi5 O7 1_655 1_655 130.4(5)
O4 Bi5 O5 10_554 . 124.5(6)
O4 Bi5 O5 10_554 1_655 124.5(6)
O4 Bi5 O6 10_554 . 107.5(9)
O4 Bi5 O7 10_554 . 63.8(7)
O4 Bi5 O7 10_554 1_655 63.8(7)
O5 Bi5 O5 . 1_655 110.9(8)
O5 Bi5 O6 . . 79.3(8)
O5 Bi5 O7 . . 67.4(8)
O5 Bi5 O7 . 1_655 150.4(9)
O5 Bi5 O6 1_655 . 79.3(8)
O5 Bi5 O7 1_655 . 150.4(9)
O5 Bi5 O7 1_655 1_655 67.4(8)
O6 Bi5 O7 . . 71.3(8)
O6 Bi5 O7 . 1_655 71.3(8)
O7 Bi5 O7 . 1_655 99.1(7)
Bi3 Pb6 Bi3 . 1_655 66.84(9)
Bi3 Pb6 Bi3 . 3_555 67.7(1)
Bi3 Pb6 Bi3 . 3_655 103.2(2)
Bi3 Pb6 Bi4 . . 85.24(4)
Bi3 Pb6 Bi4 . 1_655 112.74(4)
Bi3 Pb6 Bi4 . 3_555 121.12(3)
Bi3 Pb6 Bi4 . 3_655 170.6(1)
Bi3 Pb6 Bi5 . . 60.72(4)
Bi3 Pb6 Bi5 . 3_655 128.3(1)
Bi3 Pb6 Pb6 . 1_455 56.58(8)
Bi3 Pb6 Pb6 . 1_655 123.4(1)
Bi3 Pb6 Mn6 . 1_455 56.58(8)
Bi3 Pb6 Mn6 . . 0
Bi3 Pb6 Mn6 . 1_655 123.4(1)
Bi3 Pb6 Cl4a . . 128.41(9)
Bi3 Pb6 Cl4b . . 128.41(9)
Bi3 Pb6 O2 . 1_455 39.2(4)
Bi3 Pb6 O2 . . 101.6(8)
Bi3 Pb6 O6 . . 39.5(4)
Bi3 Pb6 O6 . 3_655 103.5(6)
Bi3 Pb6 Bi3 1_655 3_555 103.2(2)
Bi3 Pb6 Bi3 1_655 3_655 67.7(1)
Bi3 Pb6 Bi4 1_655 . 112.74(4)
Bi3 Pb6 Bi4 1_655 1_655 85.24(4)
Bi3 Pb6 Bi4 1_655 3_555 170.6(1)
Bi3 Pb6 Bi4 1_655 3_655 121.12(3)
Bi3 Pb6 Bi5 1_655 . 60.72(4)
Bi3 Pb6 Bi5 1_655 3_655 128.3(1)
Bi3 Pb6 Pb6 1_655 1_455 123.4(1)
Bi3 Pb6 Pb6 1_655 1_655 56.58(8)
Bi3 Pb6 Mn6 1_655 1_455 123.4(1)
Bi3 Pb6 Mn6 1_655 . 0
Bi3 Pb6 Mn6 1_655 1_655 56.58(8)
Bi3 Pb6 Cl4a 1_655 . 128.41(9)
Bi3 Pb6 Cl4b 1_655 . 128.41(9)
Bi3 Pb6 O2 1_655 1_455 101.6(8)
Bi3 Pb6 O2 1_655 . 39.2(4)
Bi3 Pb6 O6 1_655 . 39.5(4)
Bi3 Pb6 O6 1_655 3_655 103.5(6)
Bi3 Pb6 Bi3 3_555 3_655 66.84(9)
Bi3 Pb6 Bi4 3_555 . 121.12(3)
Bi3 Pb6 Bi4 3_555 1_655 170.6(1)
Bi3 Pb6 Bi4 3_555 3_555 85.24(4)
Bi3 Pb6 Bi4 3_555 3_655 112.74(4)
Bi3 Pb6 Bi5 3_555 . 128.3(1)
Bi3 Pb6 Bi5 3_555 3_655 60.72(4)
Bi3 Pb6 Pb6 3_555 1_455 56.58(8)
Bi3 Pb6 Pb6 3_555 1_655 123.4(1)
Bi3 Pb6 Mn6 3_555 1_455 56.58(8)
Bi3 Pb6 Mn6 3_555 . 0
Bi3 Pb6 Mn6 3_555 1_655 123.4(1)
Bi3 Pb6 Cl4a 3_555 . 128.41(9)
Bi3 Pb6 Cl4b 3_555 . 128.41(9)
Bi3 Pb6 O2 3_555 1_455 39.2(4)
Bi3 Pb6 O2 3_555 . 101.6(8)
Bi3 Pb6 O6 3_555 . 103.5(6)
Bi3 Pb6 O6 3_555 3_655 39.5(4)
Bi3 Pb6 Bi4 3_655 . 170.6(1)
Bi3 Pb6 Bi4 3_655 1_655 121.12(3)
Bi3 Pb6 Bi4 3_655 3_555 112.74(4)
Bi3 Pb6 Bi4 3_655 3_655 85.24(4)
Bi3 Pb6 Bi5 3_655 . 128.3(1)
Bi3 Pb6 Bi5 3_655 3_655 60.72(4)
Bi3 Pb6 Pb6 3_655 1_455 123.4(1)
Bi3 Pb6 Pb6 3_655 1_655 56.58(8)
Bi3 Pb6 Mn6 3_655 1_455 123.4(1)
Bi3 Pb6 Mn6 3_655 . 0
Bi3 Pb6 Mn6 3_655 1_655 56.58(8)
Bi3 Pb6 Cl4a 3_655 . 128.41(9)
Bi3 Pb6 Cl4b 3_655 . 128.41(9)
Bi3 Pb6 O2 3_655 1_455 101.6(8)
Bi3 Pb6 O2 3_655 . 39.2(4)
Bi3 Pb6 O6 3_655 . 103.5(6)
Bi3 Pb6 O6 3_655 3_655 39.5(4)
Bi4 Pb6 Bi4 . 1_655 50.47(6)
Bi4 Pb6 Bi4 . 3_555 65.13(8)
Bi4 Pb6 Bi4 . 3_655 86.7(1)
Bi4 Pb6 Bi5 . . 52.30(6)
Bi4 Pb6 Bi5 . 3_655 117.3(1)
Bi4 Pb6 Pb6 . 1_455 64.8(1)
Bi4 Pb6 Pb6 . 1_655 115.2(1)
Bi4 Pb6 Mn6 . 1_455 64.8(1)
Bi4 Pb6 Mn6 . . 0
Bi4 Pb6 Mn6 . 1_655 115.2(1)
Bi4 Pb6 Cl4a . . 43.37(6)
Bi4 Pb6 Cl4b . . 43.37(6)
Bi4 Pb6 O2 . 1_455 87.5(8)
Bi4 Pb6 O2 . . 135.5(6)
Bi4 Pb6 O6 . . 80.2(7)
Bi4 Pb6 O6 . 3_655 143.1(5)
Bi4 Pb6 Bi4 1_655 3_555 86.7(1)
Bi4 Pb6 Bi4 1_655 3_655 65.13(8)
Bi4 Pb6 Bi5 1_655 . 52.30(6)
Bi4 Pb6 Bi5 1_655 3_655 117.3(1)
Bi4 Pb6 Pb6 1_655 1_455 115.2(1)
Bi4 Pb6 Pb6 1_655 1_655 64.8(1)
Bi4 Pb6 Mn6 1_655 1_455 115.2(1)
Bi4 Pb6 Mn6 1_655 . 0
Bi4 Pb6 Mn6 1_655 1_655 64.8(1)
Bi4 Pb6 Cl4a 1_655 . 43.37(6)
Bi4 Pb6 Cl4b 1_655 . 43.37(6)
Bi4 Pb6 O2 1_655 1_455 135.5(6)
Bi4 Pb6 O2 1_655 . 87.5(8)
Bi4 Pb6 O6 1_655 . 80.2(7)
Bi4 Pb6 O6 1_655 3_655 143.1(5)
Bi4 Pb6 Bi4 3_555 3_655 50.47(6)
Bi4 Pb6 Bi5 3_555 . 117.3(1)
Bi4 Pb6 Bi5 3_555 3_655 52.30(6)
Bi4 Pb6 Pb6 3_555 1_455 64.8(1)
Bi4 Pb6 Pb6 3_555 1_655 115.2(1)
Bi4 Pb6 Mn6 3_555 1_455 64.8(1)
Bi4 Pb6 Mn6 3_555 . 0
Bi4 Pb6 Mn6 3_555 1_655 115.2(1)
Bi4 Pb6 Cl4a 3_555 . 43.37(6)
Bi4 Pb6 Cl4b 3_555 . 43.37(6)
Bi4 Pb6 O2 3_555 1_455 87.5(8)
Bi4 Pb6 O2 3_555 . 135.5(6)
Bi4 Pb6 O6 3_555 . 143.1(5)
Bi4 Pb6 O6 3_555 3_655 80.2(7)
Bi4 Pb6 Bi5 3_655 . 117.3(1)
Bi4 Pb6 Bi5 3_655 3_655 52.30(6)
Bi4 Pb6 Pb6 3_655 1_455 115.2(1)
Bi4 Pb6 Pb6 3_655 1_655 64.8(1)
Bi4 Pb6 Mn6 3_655 1_455 115.2(1)
Bi4 Pb6 Mn6 3_655 . 0
Bi4 Pb6 Mn6 3_655 1_655 64.8(1)
Bi4 Pb6 Cl4a 3_655 . 43.37(6)
Bi4 Pb6 Cl4b 3_655 . 43.37(6)
Bi4 Pb6 O2 3_655 1_455 135.5(6)
Bi4 Pb6 O2 3_655 . 87.5(8)
Bi4 Pb6 O6 3_655 . 143.1(5)
Bi4 Pb6 O6 3_655 3_655 80.2(7)
Bi5 Pb6 Bi5 . 3_655 168.0(2)
Bi5 Pb6 Pb6 . 1_455 90.00(2)
Bi5 Pb6 Pb6 . 1_655 90.00(2)
Bi5 Pb6 Mn6 . 1_455 90.00(2)
Bi5 Pb6 Mn6 . . 0
Bi5 Pb6 Mn6 . 1_655 90.00(2)
Bi5 Pb6 Cl4a . . 84.0(1)
Bi5 Pb6 Cl4b . . 84.0(1)
Bi5 Pb6 O2 . 1_455 92.77(9)
Bi5 Pb6 O2 . . 92.77(9)
Bi5 Pb6 O6 . . 31.6(7)
Bi5 Pb6 O6 . 3_655 160.4(8)
Bi5 Pb6 Pb6 3_655 1_455 90.00(2)
Bi5 Pb6 Pb6 3_655 1_655 90.00(2)
Bi5 Pb6 Mn6 3_655 1_455 90.00(2)
Bi5 Pb6 Mn6 3_655 . 0
Bi5 Pb6 Mn6 3_655 1_655 90.00(2)
Bi5 Pb6 Cl4a 3_655 . 84.0(1)
Bi5 Pb6 Cl4b 3_655 . 84.0(1)
Bi5 Pb6 O2 3_655 1_455 92.77(9)
Bi5 Pb6 O2 3_655 . 92.77(9)
Bi5 Pb6 O6 3_655 . 160.4(8)
Bi5 Pb6 O6 3_655 3_655 31.6(7)
Pb6 Pb6 Pb6 1_455 1_655 180.0(5)
Pb6 Pb6 Mn6 1_455 1_455 0.0(5)
Pb6 Pb6 Mn6 1_455 . 0
Pb6 Pb6 Mn6 1_455 1_655 180.0(5)
Pb6 Pb6 Cl4a 1_455 . 90.0(1)
Pb6 Pb6 Cl4b 1_455 . 90.0(1)
Pb6 Pb6 O2 1_455 1_455 27.5(9)
Pb6 Pb6 O2 1_455 . 153(1)
Pb6 Pb6 O6 1_455 . 90.00(6)
Pb6 Pb6 O6 1_455 3_655 90.00(6)
Pb6 Pb6 Mn6 1_655 1_455 180.0(5)
Pb6 Pb6 Mn6 1_655 . 0
Pb6 Pb6 Mn6 1_655 1_655 0.0(5)
Pb6 Pb6 Cl4a 1_655 . 90.0(1)
Pb6 Pb6 Cl4b 1_655 . 90.0(1)
Pb6 Pb6 O2 1_655 1_455 153(1)
Pb6 Pb6 O2 1_655 . 27.5(9)
Pb6 Pb6 O6 1_655 . 90.00(6)
Pb6 Pb6 O6 1_655 3_655 90.00(6)
Mn6 Pb6 Mn6 1_455 . 0
Mn6 Pb6 Mn6 1_455 1_655 180.0(5)
Mn6 Pb6 Cl4a 1_455 . 90.0(1)
Mn6 Pb6 Cl4b 1_455 . 90.0(1)
Mn6 Pb6 O2 1_455 1_455 27.5(9)
Mn6 Pb6 O2 1_455 . 153(1)
Mn6 Pb6 O6 1_455 . 90.00(6)
Mn6 Pb6 O6 1_455 3_655 90.00(6)
Mn6 Pb6 Mn6 . 1_655 0
Mn6 Pb6 Cl4a . . 0
Mn6 Pb6 Cl4b . . 0
Mn6 Pb6 O2 . 1_455 0
Mn6 Pb6 O2 . . 0
Mn6 Pb6 O6 . . 0
Mn6 Pb6 O6 . 3_655 0
Mn6 Pb6 Cl4a 1_655 . 90.0(1)
Mn6 Pb6 Cl4b 1_655 . 90.0(1)
Mn6 Pb6 O2 1_655 1_455 153(1)
Mn6 Pb6 O2 1_655 . 27.5(9)
Mn6 Pb6 O6 1_655 . 90.00(6)
Mn6 Pb6 O6 1_655 3_655 90.00(6)
Cl4a Pb6 Cl4b . . 0.0(5)
Cl4a Pb6 O2 . 1_455 117.5(9)
Cl4a Pb6 O2 . . 117.5(9)
Cl4a Pb6 O6 . . 115.6(8)
Cl4a Pb6 O6 . 3_655 115.6(8)
Cl4b Pb6 O2 . 1_455 117.5(9)
Cl4b Pb6 O2 . . 117.5(9)
Cl4b Pb6 O6 . . 115.6(8)
Cl4b Pb6 O6 . 3_655 115.6(8)
O2 Pb6 O2 1_455 . 125(1)
O2 Pb6 O6 1_455 . 78.5(5)
O2 Pb6 O6 1_455 3_655 78.5(5)
O2 Pb6 O6 . . 78.5(5)
O2 Pb6 O6 . 3_655 78.5(5)
O6 Pb6 O6 . 3_655 129(1)
Bi3 Mn6 Bi3 . 1_655 66.84(9)
Bi3 Mn6 Bi3 . 3_555 67.7(1)
Bi3 Mn6 Bi3 . 3_655 103.2(2)
Bi3 Mn6 Bi5 . . 60.72(4)
Bi3 Mn6 Bi5 . 3_655 128.3(1)
Bi3 Mn6 Pb6 . 1_455 56.58(8)
Bi3 Mn6 Pb6 . . 0
Bi3 Mn6 Pb6 . 1_655 123.4(1)
Bi3 Mn6 Cl4a . . 128.41(9)
Bi3 Mn6 O2 . 1_455 39.2(4)
Bi3 Mn6 O2 . . 101.6(8)
Bi3 Mn6 O6 . . 39.5(4)
Bi3 Mn6 O6 . 3_655 103.5(6)
Bi3 Mn6 Bi3 1_655 3_555 103.2(2)
Bi3 Mn6 Bi3 1_655 3_655 67.7(1)
Bi3 Mn6 Bi5 1_655 . 60.72(4)
Bi3 Mn6 Bi5 1_655 3_655 128.3(1)
Bi3 Mn6 Pb6 1_655 1_455 123.4(1)
Bi3 Mn6 Pb6 1_655 . 0
Bi3 Mn6 Pb6 1_655 1_655 56.58(8)
Bi3 Mn6 Cl4a 1_655 . 128.41(9)
Bi3 Mn6 O2 1_655 1_455 101.6(8)
Bi3 Mn6 O2 1_655 . 39.2(4)
Bi3 Mn6 O6 1_655 . 39.5(4)
Bi3 Mn6 O6 1_655 3_655 103.5(6)
Bi3 Mn6 Bi3 3_555 3_655 66.84(9)
Bi3 Mn6 Bi5 3_555 . 128.3(1)
Bi3 Mn6 Bi5 3_555 3_655 60.72(4)
Bi3 Mn6 Pb6 3_555 1_455 56.58(8)
Bi3 Mn6 Pb6 3_555 . 0
Bi3 Mn6 Pb6 3_555 1_655 123.4(1)
Bi3 Mn6 Cl4a 3_555 . 128.41(9)
Bi3 Mn6 O2 3_555 1_455 39.2(4)
Bi3 Mn6 O2 3_555 . 101.6(8)
Bi3 Mn6 O6 3_555 . 103.5(6)
Bi3 Mn6 O6 3_555 3_655 39.5(4)
Bi3 Mn6 Bi5 3_655 . 128.3(1)
Bi3 Mn6 Bi5 3_655 3_655 60.72(4)
Bi3 Mn6 Pb6 3_655 1_455 123.4(1)
Bi3 Mn6 Pb6 3_655 . 0
Bi3 Mn6 Pb6 3_655 1_655 56.58(8)
Bi3 Mn6 Cl4a 3_655 . 128.41(9)
Bi3 Mn6 O2 3_655 1_455 101.6(8)
Bi3 Mn6 O2 3_655 . 39.2(4)
Bi3 Mn6 O6 3_655 . 103.5(6)
Bi3 Mn6 O6 3_655 3_655 39.5(4)
Bi5 Mn6 Bi5 . 3_655 168.0(2)
Bi5 Mn6 Pb6 . 1_455 90.00(2)
Bi5 Mn6 Pb6 . . 0
Bi5 Mn6 Pb6 . 1_655 90.00(2)
Bi5 Mn6 Cl4a . . 84.0(1)
Bi5 Mn6 O2 . 1_455 92.77(9)
Bi5 Mn6 O2 . . 92.77(9)
Bi5 Mn6 O6 . . 31.6(7)
Bi5 Mn6 O6 . 3_655 160.4(8)
Bi5 Mn6 Pb6 3_655 1_455 90.00(2)
Bi5 Mn6 Pb6 3_655 . 0
Bi5 Mn6 Pb6 3_655 1_655 90.00(2)
Bi5 Mn6 Cl4a 3_655 . 84.0(1)
Bi5 Mn6 O2 3_655 1_455 92.77(9)
Bi5 Mn6 O2 3_655 . 92.77(9)
Bi5 Mn6 O6 3_655 . 160.4(8)
Bi5 Mn6 O6 3_655 3_655 31.6(7)
Pb6 Mn6 Pb6 1_455 . 0
Pb6 Mn6 Pb6 1_455 1_655 180.0(5)
Pb6 Mn6 Cl4a 1_455 . 90.0(1)
Pb6 Mn6 O2 1_455 1_455 27.5(9)
Pb6 Mn6 O2 1_455 . 153(1)
Pb6 Mn6 O6 1_455 . 90.00(6)
Pb6 Mn6 O6 1_455 3_655 90.00(6)
Pb6 Mn6 Pb6 . 1_655 0
Pb6 Mn6 Cl4a . . 0
Pb6 Mn6 O2 . 1_455 0
Pb6 Mn6 O2 . . 0
Pb6 Mn6 O6 . . 0
Pb6 Mn6 O6 . 3_655 0
Pb6 Mn6 Cl4a 1_655 . 90.0(1)
Pb6 Mn6 O2 1_655 1_455 153(1)
Pb6 Mn6 O2 1_655 . 27.5(9)
Pb6 Mn6 O6 1_655 . 90.00(6)
Pb6 Mn6 O6 1_655 3_655 90.00(6)
Cl4a Mn6 O2 . 1_455 117.5(9)
Cl4a Mn6 O2 . . 117.5(9)
Cl4a Mn6 O6 . . 115.6(8)
Cl4a Mn6 O6 . 3_655 115.6(8)
O2 Mn6 O2 1_455 . 125(1)
O2 Mn6 O6 1_455 . 78.5(5)
O2 Mn6 O6 1_455 3_655 78.5(5)
O2 Mn6 O6 . . 78.5(5)
O2 Mn6 O6 . 3_655 78.5(5)
O6 Mn6 O6 . 3_655 129(1)
Bi1 Cl1 Bi1 2_565 2_665 72.10(2)
Bi1 Cl1 Bi1 2_565 3_555 107.90(2)
Bi1 Cl1 Bi1 2_565 3_655 180.0(5)
Bi1 Cl1 Bi3 2_565 10_455 70.49(3)
Bi1 Cl1 Bi3 2_565 10_555 109.33(3)
Bi1 Cl1 Bi3 2_565 11_455 70.67(3)
Bi1 Cl1 Bi3 2_565 11_555 109.51(3)
Bi1 Cl1 Bi1 2_665 3_555 180.0(5)
Bi1 Cl1 Bi1 2_665 3_655 107.90(2)
Bi1 Cl1 Bi3 2_665 10_455 109.33(3)
Bi1 Cl1 Bi3 2_665 10_555 70.49(3)
Bi1 Cl1 Bi3 2_665 11_455 109.51(3)
Bi1 Cl1 Bi3 2_665 11_555 70.67(3)
Bi1 Cl1 Bi1 3_555 3_655 72.10(2)
Bi1 Cl1 Bi3 3_555 10_455 70.67(3)
Bi1 Cl1 Bi3 3_555 10_555 109.51(3)
Bi1 Cl1 Bi3 3_555 11_455 70.49(3)
Bi1 Cl1 Bi3 3_555 11_555 109.33(3)
Bi1 Cl1 Bi3 3_655 10_455 109.51(3)
Bi1 Cl1 Bi3 3_655 10_555 70.67(3)
Bi1 Cl1 Bi3 3_655 11_455 109.33(3)
Bi1 Cl1 Bi3 3_655 11_555 70.49(3)
Bi3 Cl1 Bi3 10_455 10_555 68.79(2)
Bi3 Cl1 Bi3 10_455 11_455 111.21(2)
Bi3 Cl1 Bi3 10_455 11_555 180.0(5)
Bi3 Cl1 Bi3 10_555 11_455 180.0(5)
Bi3 Cl1 Bi3 10_555 11_555 111.21(2)
Bi3 Cl1 Bi3 11_455 11_555 68.79(2)
Bi1 Cl2 Bi1 2_565 2_665 68.0(2)
Bi1 Cl2 Bi1 2_565 4_466 72.4(2)
Bi1 Cl2 Bi1 2_565 4_566 108.9(4)
Bi1 Cl2 Bi3 2_565 10_455 69.67(3)
Bi1 Cl2 Bi3 2_565 10_555 107.70(3)
Bi1 Cl2 Bi3 2_565 12_456 110.37(2)
Bi1 Cl2 Bi3 2_565 12_556 178.2(3)
Bi1 Cl2 Bi1 2_665 4_466 108.9(4)
Bi1 Cl2 Bi1 2_665 4_566 72.4(2)
Bi1 Cl2 Bi3 2_665 10_455 107.70(3)
Bi1 Cl2 Bi3 2_665 10_555 69.67(3)
Bi1 Cl2 Bi3 2_665 12_456 178.2(3)
Bi1 Cl2 Bi3 2_665 12_556 110.37(2)
Bi1 Cl2 Bi1 4_466 4_566 68.0(2)
Bi1 Cl2 Bi3 4_466 10_455 110.37(2)
Bi1 Cl2 Bi3 4_466 10_555 178.2(3)
Bi1 Cl2 Bi3 4_466 12_456 69.67(3)
Bi1 Cl2 Bi3 4_466 12_556 107.70(3)
Bi1 Cl2 Bi3 4_566 10_455 178.2(3)
Bi1 Cl2 Bi3 4_566 10_555 110.37(2)
Bi1 Cl2 Bi3 4_566 12_456 107.70(3)
Bi1 Cl2 Bi3 4_566 12_556 69.67(3)
Bi3 Cl2 Bi3 10_455 10_555 71.2(2)
Bi3 Cl2 Bi3 10_455 12_456 72.2(2)
Bi3 Cl2 Bi3 10_455 12_556 111.8(4)
Bi3 Cl2 Bi3 10_555 12_456 111.8(4)
Bi3 Cl2 Bi3 10_555 12_556 72.2(2)
Bi3 Cl2 Bi3 12_456 12_556 71.2(2)
Bi2 Cl3 Bi2 10_455 10_555 76.4(2)
Bi2 Cl3 Bi4 10_455 10_455 98.0(1)
Bi2 Cl3 Bi4 10_455 10_555 149.9(4)
Bi2 Cl3 Bi5 10_455 3_555 82.1(1)
Bi2 Cl3 Bi5 10_455 3_655 127.8(3)
Bi2 Cl3 Bi4 10_555 10_455 149.9(4)
Bi2 Cl3 Bi4 10_555 10_555 98.0(1)
Bi2 Cl3 Bi5 10_555 3_555 127.8(3)
Bi2 Cl3 Bi5 10_555 3_655 82.1(1)
Bi4 Cl3 Bi4 10_455 10_555 72.0(2)
Bi4 Cl3 Bi5 10_455 3_555 79.4(1)
Bi4 Cl3 Bi5 10_455 3_655 121.9(3)
Bi4 Cl3 Bi5 10_555 3_555 121.9(3)
Bi4 Cl3 Bi5 10_555 3_655 79.4(1)
Bi5 Cl3 Bi5 3_555 3_655 74.7(2)
Bi4 Cl4a Bi4 . 1_655 72.6(1)
Bi4 Cl4a Bi4 . 3_555 96.8(2)
Bi4 Cl4a Bi4 . 3_655 145.0(6)
Bi4 Cl4a Pb6 . . 107.5(3)
Bi4 Cl4a Mn6 . . 107.5(3)
Bi4 Cl4a Cl4b . . 72.5(3)
Bi4 Cl4a Bi4 1_655 3_555 145.0(6)
Bi4 Cl4a Bi4 1_655 3_655 96.8(2)
Bi4 Cl4a Pb6 1_655 . 107.5(3)
Bi4 Cl4a Mn6 1_655 . 107.5(3)
Bi4 Cl4a Cl4b 1_655 . 72.5(3)
Bi4 Cl4a Bi4 3_555 3_655 72.6(1)
Bi4 Cl4a Pb6 3_555 . 107.5(3)
Bi4 Cl4a Mn6 3_555 . 107.5(3)
Bi4 Cl4a Cl4b 3_555 . 72.5(3)
Bi4 Cl4a Pb6 3_655 . 107.5(3)
Bi4 Cl4a Mn6 3_655 . 107.5(3)
Bi4 Cl4a Cl4b 3_655 . 72.5(3)
Pb6 Cl4a Mn6 . . 0.0(5)
Pb6 Cl4a Cl4b . . 180.0(5)
Mn6 Cl4a Cl4b . . 180.0(5)
Bi4 Cl4b Bi4 . 1_655 76.69(9)
Bi4 Cl4b Bi4 . 3_555 103.1(1)
Bi4 Cl4b Bi4 . 3_655 176(3)
Bi4 Cl4b Pb6 . . 92(2)
Bi4 Cl4b Cl4a . . 92(2)
Bi4 Cl4b Bi4 1_655 3_555 176(3)
Bi4 Cl4b Bi4 1_655 3_655 103.1(1)
Bi4 Cl4b Pb6 1_655 . 92(2)
Bi4 Cl4b Cl4a 1_655 . 92(2)
Bi4 Cl4b Bi4 3_555 3_655 76.69(9)
Bi4 Cl4b Pb6 3_555 . 92(2)
Bi4 Cl4b Cl4a 3_555 . 92(2)
Bi4 Cl4b Pb6 3_655 . 92(2)
Bi4 Cl4b Cl4a 3_655 . 92(2)
Pb6 Cl4b Cl4a . . 0.0(5)
Bi1 O1 Bi1 . 3_655 123(2)
Bi1 O1 Bi2 . . 104.72(6)
Bi1 O1 Bi2 . 1_655 104.72(6)
Bi1 O1 Bi2 3_655 . 104.72(6)
Bi1 O1 Bi2 3_655 1_655 104.72(6)
Bi2 O1 Bi2 . 1_655 116(2)
Bi3 O2 Bi3 1_655 3_655 118(2)
Bi3 O2 Pb6 1_655 . 103.7(1)
Bi3 O2 Pb6 1_655 1_655 103.7(1)
Bi3 O2 Mn6 1_655 . 103.7(1)
Bi3 O2 Mn6 1_655 1_655 103.7(1)
Bi3 O2 Pb6 3_655 . 103.7(1)
Bi3 O2 Pb6 3_655 1_655 103.7(1)
Bi3 O2 Mn6 3_655 . 103.7(1)
Bi3 O2 Mn6 3_655 1_655 103.7(1)
Pb6 O2 Pb6 . 1_655 125(2)
Pb6 O2 Mn6 . . 0.0(5)
Pb6 O2 Mn6 . 1_655 125(2)
Pb6 O2 Mn6 1_655 . 125(2)
Pb6 O2 Mn6 1_655 1_655 0.0(5)
Mn6 O2 Mn6 . 1_655 125(2)
Bi4 O3 Bi4 1_455 . 119(1)
Bi4 O3 Bi4 1_455 12_455 108.7(8)
Bi4 O3 Bi5 1_455 1_455 101.4(8)
Bi4 O3 Bi4 . 12_455 108.7(8)
Bi4 O3 Bi5 . 1_455 101.4(8)
Bi4 O3 Bi5 12_455 1_455 117(1)
Bi1 O4 Bi1 3_555 3_655 121(1)
Bi1 O4 Bi2 3_555 . 111.0(8)
Bi1 O4 Bi5 3_555 10_555 101.4(9)
Bi1 O4 Bi2 3_655 . 111.0(8)
Bi1 O4 Bi5 3_655 10_555 101.4(9)
Bi2 O4 Bi5 . 10_555 110(1)
Bi4 O5 Bi5 . 1_455 111.0(8)
Bi4 O5 Bi5 . . 111.0(8)
Bi5 O5 Bi5 1_455 . 111(1)
Bi3 O6 Bi3 . 1_655 115(1)
Bi3 O6 Bi5 . . 109.1(8)
Bi3 O6 Pb6 . . 103.3(9)
Bi3 O6 Mn6 . . 103.3(9)
Bi3 O6 Bi5 1_655 . 109.1(8)
Bi3 O6 Pb6 1_655 . 103.3(9)
Bi3 O6 Mn6 1_655 . 103.3(9)
Bi5 O6 Pb6 . . 117(1)
Bi5 O6 Mn6 . . 117(1)
Pb6 O6 Mn6 . . 0.0(5)
Bi1 O7 Bi3 12_455 . 125(1)
Bi1 O7 Bi5 12_455 1_455 113.3(9)
Bi1 O7 Bi5 12_455 . 113.3(9)
Bi3 O7 Bi5 . 1_455 101.5(9)
Bi3 O7 Bi5 . . 101.5(9)
Bi5 O7 Bi5 1_455 . 99(1)

loop_
_geom_bond_atom_site_label_1
_geom_bond_atom_site_label_2
_geom_bond_site_symmetry_2
_geom_bond_distance
Bi1 Bi1 1_455 3.8695(4)
Bi1 Bi1 1_655 3.8695(4)
Bi1 Bi1 3_655 4.083(2)
Bi1 Bi2 . 3.649(2)
Bi1 Bi2 1_655 3.649(2)
Bi1 Bi3 9_555 3.875(2)
Bi1 Bi3 12_555 3.884(2)
Bi1 Bi5 12_455 3.946(2)
Bi1 Bi5 12_555 3.946(2)
Bi1 Cl1 2_564 3.288(1)
Bi1 Cl1 2_664 3.288(1)
Bi1 Cl2 2_564 3.458(8)
Bi1 Cl2 2_664 3.458(8)
Bi1 O1 . 2.33(2)
Bi1 O4 3_555 2.22(1)
Bi1 O4 3_655 2.22(1)
Bi1 O7 12_555 2.17(3)
Bi2 Bi2 1_455 3.8695(4)
Bi2 Bi2 1_655 3.8695(4)
Bi2 Bi5 10_555 4.150(2)
Bi2 Bi5 12_455 4.150(2)
Bi2 Cl3 10_454 3.129(8)
Bi2 Cl3 10_554 3.129(8)
Bi2 Cl3 12_456 3.129(8)
Bi2 Cl3 12_556 3.129(8)
Bi2 O1 1_455 2.28(2)
Bi2 O1 . 2.28(2)
Bi2 O4 . 2.20(3)
Bi2 O4 3_555 2.20(3)
Bi3 Bi3 1_455 3.8695(4)
Bi3 Bi3 1_655 3.8695(4)
Bi3 Bi3 3_555 3.915(2)
Bi3 Bi5 1_455 3.688(2)
Bi3 Bi5 . 3.688(2)
Bi3 Pb6 1_455 3.513(4)
Bi3 Pb6 . 3.513(4)
Bi3 Mn6 1_455 3.513(4)
Bi3 Mn6 . 3.513(4)
Bi3 Cl1 10_454 3.425(1)
Bi3 Cl1 10_554 3.425(1)
Bi3 Cl2 10_454 3.324(8)
Bi3 Cl2 10_554 3.324(8)
Bi3 O2 1_455 2.28(2)
Bi3 O6 1_455 2.30(2)
Bi3 O6 . 2.30(2)
Bi3 O7 . 2.21(3)
Bi4 Bi4 1_455 3.8695(4)
Bi4 Bi4 1_655 3.8695(4)
Bi4 Bi4 12_455 3.671(2)
Bi4 Bi4 12_555 3.671(2)
Bi4 Bi5 1_455 3.726(2)
Bi4 Bi5 . 3.726(2)
Bi4 Bi5 12_455 4.140(2)
Bi4 Pb6 1_455 4.538(5)
Bi4 Pb6 . 4.538(5)
Bi4 Cl3 10_454 3.293(8)
Bi4 Cl3 10_554 3.293(8)
Bi4 Cl4a 1_455 3.268(6)
Bi4 Cl4a . 3.268(6)
Bi4 Cl4b 1_455 3.119(3)
Bi4 Cl4b . 3.119(3)
Bi4 O3 . 2.24(1)
Bi4 O3 1_655 2.24(1)
Bi4 O3 12_555 2.28(3)
Bi4 O5 . 2.17(3)
Bi5 Bi5 1_455 3.8695(4)
Bi5 Bi5 1_655 3.8695(4)
Bi5 Pb6 . 3.770(2)
Bi5 Mn6 . 3.770(2)
Bi5 Cl3 3_555 3.189(8)
Bi5 Cl3 3_655 3.189(8)
Bi5 O3 1_655 2.57(3)
Bi5 O4 10_554 2.85(3)
Bi5 O5 . 2.35(2)
Bi5 O5 1_655 2.35(2)
Bi5 O6 . 2.23(3)
Bi5 O7 . 2.54(2)
Bi5 O7 1_655 2.54(2)
Pb6 Pb6 1_455 3.8695(4)
Pb6 Pb6 1_655 3.8695(4)
Pb6 Mn6 1_455 3.8695(4)
Pb6 Mn6 . 0
Pb6 Mn6 1_655 3.8695(4)
Pb6 Cl4a . 2.32(2)
Pb6 Cl4b . 3.18(8)
Pb6 O2 1_455 2.18(2)
Pb6 O2 . 2.18(2)
Pb6 O6 . 2.18(3)
Pb6 O6 3_655 2.18(3)
Mn6 Cl4a . 2.32(2)
Mn6 O2 1_455 2.18(2)
Mn6 O2 . 2.18(2)
Mn6 O6 . 2.18(3)
Mn6 O6 3_655 2.18(3)
Cl4a Cl4b . 0.86(8)
